data_4061714
_journal_name_full Organometallics
_journal_paper_doi 10.1021/om050572y
_journal_year 2005
_chemical_formula_moiety '[tBu3Ga]'
_chemical_formula_sum 'C12 H27 Ga'
_chemical_formula_weight 241.06
_space_group_IT_number 13
_symmetry_cell_setting monoclinic
_symmetry_space_group_name_Hall '-P 2yc'
_symmetry_space_group_name_H-M 'P 1 2/c 1'
_cell_angle_alpha 90.00
_cell_angle_beta 100.086(10)
_cell_angle_gamma 90.00
_cell_formula_units_Z 6
_cell_length_a 15.807(8)
_cell_length_b 9.002(4)
_cell_length_c 15.455(7)
_cell_measurement_temperature 220(2)
_cell_volume 2165.2(18)
_diffrn_ambient_temperature 220(2)
_exptl_crystal_density_diffrn 1.109
_cod_depositor_comments
;
The following automatic conversions were performed:
'_symmetry_cell_setting' value 'Monoclinic' changed to 'monoclinic'
according to '/home/saulius/struct/CIF-dictionaries/cif_core.dic'
dictionary named 'cif_core.dic' version 2.4.1 from 2010-06-29.

Automatic conversion script
Id: cif_fix_enum 1527 2010-12-29 10:47:43Z saulius 
;
_cod_original_sg_symbol_H-M 'P 2/c'
_cod_database_code 4061714

loop_
_symmetry_equiv_pos_as_xyz
'x, y, z'
'-x, y, -z+1/2'
'-x, -y, -z'
'x, -y, z-1/2'

loop_
_atom_site_label
_atom_site_type_symbol
_atom_site_fract_x
_atom_site_fract_y
_atom_site_fract_z
_atom_site_U_iso_or_equiv
_atom_site_adp_type
_atom_site_occupancy
_atom_site_symmetry_multiplicity
_atom_site_calc_flag
_atom_site_refinement_flags
_atom_site_disorder_assembly
_atom_site_disorder_group
Ga1 Ga 1.0000 0.34344(9) 0.2500 0.1103(5) Uani 1 2 d S . .
C11 C 1.0000 0.5641(8) 0.2500 0.094(3) Uani 1 2 d SD . .
C21 C 1.0856(14) 0.620(3) 0.231(4) 0.170(10) Uani 0.50 1 d PD A -1
H21A H 1.1302 0.6037 0.2815 0.255 Uiso 0.50 1 calc PR A -1
H21B H 1.0813 0.7258 0.2178 0.255 Uiso 0.50 1 calc PR A -1
H21C H 1.1000 0.5675 0.1805 0.255 Uiso 0.50 1 calc PR A -1
C31 C 0.936(2) 0.623(2) 0.184(3) 0.178(14) Uani 0.50 1 d PD A -1
H31A H 0.9498 0.5996 0.1270 0.267 Uiso 0.50 1 calc PR A -1
H31B H 0.9334 0.7294 0.1913 0.267 Uiso 0.50 1 calc PR A -1
H31C H 0.8810 0.5791 0.1894 0.267 Uiso 0.50 1 calc PR A -1
C41 C 0.997(5) 0.630(3) 0.3398(17) 0.26(2) Uani 0.50 1 d PD A -1
H41A H 1.0271 0.5651 0.3850 0.390 Uiso 0.50 1 calc PR A -1
H41B H 0.9378 0.6408 0.3474 0.390 Uiso 0.50 1 calc PR A -1
H41C H 1.0246 0.7268 0.3443 0.390 Uiso 0.50 1 calc PR A -1
C51 C 1.0207(7) 0.2315(8) 0.1426(5) 0.137(4) Uani 1 1 d D . .
C61 C 1.0884(9) 0.3147(14) 0.0952(8) 0.199(8) Uani 0.75 1 d PD A 1
H61A H 1.0708 0.4171 0.0840 0.298 Uiso 0.75 1 calc PR A 1
H61B H 1.0915 0.2656 0.0399 0.298 Uiso 0.75 1 calc PR A 1
H61C H 1.1445 0.3122 0.1326 0.298 Uiso 0.75 1 calc PR A 1
C71 C 1.0547(11) 0.0856(13) 0.1623(11) 0.207(9) Uani 0.75 1 d PD A 1
H71A H 1.1075 0.0924 0.2047 0.310 Uiso 0.75 1 calc PR A 1
H71B H 1.0663 0.0394 0.1089 0.310 Uiso 0.75 1 calc PR A 1
H71C H 1.0132 0.0263 0.1865 0.310 Uiso 0.75 1 calc PR A 1
C81 C 0.9433(8) 0.2419(19) 0.0766(8) 0.185(7) Uani 0.75 1 d PD A 1
H81A H 0.9277 0.3455 0.0666 0.277 Uiso 0.75 1 calc PR A 1
H81B H 0.8969 0.1895 0.0969 0.277 Uiso 0.75 1 calc PR A 1
H81C H 0.9537 0.1977 0.0222 0.277 Uiso 0.75 1 calc PR A 1
C64 C 0.9368(17) 0.130(4) 0.127(3) 0.199(8) Uani 0.25 1 d PD A 2
H64A H 0.9352 0.0712 0.1798 0.298 Uiso 0.25 1 calc PR A 2
H64B H 0.9381 0.0643 0.0779 0.298 Uiso 0.25 1 calc PR A 2
H64C H 0.8861 0.1923 0.1155 0.298 Uiso 0.25 1 calc PR A 2
C74 C 1.015(3) 0.312(4) 0.064(2) 0.207(9) Uani 0.25 1 d PD A 2
H74A H 0.9729 0.3907 0.0627 0.310 Uiso 0.25 1 calc PR A 2
H74B H 0.9974 0.2458 0.0144 0.310 Uiso 0.25 1 calc PR A 2
H74C H 1.0705 0.3545 0.0602 0.310 Uiso 0.25 1 calc PR A 2
C84 C 1.084(2) 0.101(4) 0.142(3) 0.185(7) Uani 0.25 1 d PD A 2
H84A H 1.0903 0.0485 0.1979 0.277 Uiso 0.25 1 calc PR A 2
H84B H 1.1394 0.1386 0.1339 0.277 Uiso 0.25 1 calc PR A 2
H84C H 1.0619 0.0331 0.0948 0.277 Uiso 0.25 1 calc PR A 2
Ga2 Ga 0.66715(5) 0.16510(6) 0.02909(4) 0.0911(4) Uani 1 1 d . B .
C12 C 0.6757(5) -0.0555(6) 0.0396(4) 0.0859(19) Uani 1 1 d D . .
C22 C 0.6761(13) -0.1364(9) -0.0458(7) 0.158(5) Uani 0.75 1 d PD B 1
H22A H 0.6209 -0.1239 -0.0838 0.238 Uiso 0.75 1 calc PR B 1
H22B H 0.6866 -0.2413 -0.0340 0.238 Uiso 0.75 1 calc PR B 1
H22C H 0.7210 -0.0962 -0.0743 0.238 Uiso 0.75 1 calc PR B 1
C32 C 0.7517(10) -0.0889(14) 0.1008(13) 0.197(7) Uani 0.75 1 d PD B 1
H32A H 0.7500 -0.0383 0.1559 0.295 Uiso 0.75 1 calc PR B 1
H32B H 0.8016 -0.0560 0.0774 0.295 Uiso 0.75 1 calc PR B 1
H32C H 0.7553 -0.1953 0.1109 0.295 Uiso 0.75 1 calc PR B 1
C42 C 0.5983(12) -0.1171(13) 0.0728(17) 0.218(9) Uani 0.75 1 d PD B 1
H42A H 0.5466 -0.0929 0.0316 0.327 Uiso 0.75 1 calc PR B 1
H42B H 0.5952 -0.0738 0.1296 0.327 Uiso 0.75 1 calc PR B 1
H42C H 0.6036 -0.2241 0.0786 0.327 Uiso 0.75 1 calc PR B 1
C23 C 0.686(4) -0.114(3) 0.1324(12) 0.158(5) Uani 0.25 1 d PD B 2
H23A H 0.7434 -0.0918 0.1633 0.238 Uiso 0.25 1 calc PR B 2
H23B H 0.6767 -0.2201 0.1312 0.238 Uiso 0.25 1 calc PR B 2
H23C H 0.6441 -0.0660 0.1624 0.238 Uiso 0.25 1 calc PR B 2
C33 C 0.602(2) -0.114(4) -0.013(4) 0.197(7) Uani 0.25 1 d PD B 2
H33A H 0.5912 -0.0619 -0.0689 0.295 Uiso 0.25 1 calc PR B 2
H33B H 0.5530 -0.1007 0.0166 0.295 Uiso 0.25 1 calc PR B 2
H33C H 0.6101 -0.2186 -0.0229 0.295 Uiso 0.25 1 calc PR B 2
C43 C 0.758(3) -0.107(4) 0.007(4) 0.218(9) Uani 0.25 1 d PD B 2
H43A H 0.8078 -0.0558 0.0401 0.327 Uiso 0.25 1 calc PR B 2
H43B H 0.7538 -0.0826 -0.0550 0.327 Uiso 0.25 1 calc PR B 2
H43C H 0.7654 -0.2129 0.0149 0.327 Uiso 0.25 1 calc PR B 2
C52 C 0.6516(5) 0.2896(7) 0.1335(4) 0.089(2) Uani 1 1 d D . .
C62 C 0.5720(7) 0.3916(12) 0.1114(7) 0.129(4) Uani 0.75 1 d PD B 1
H62A H 0.5209 0.3313 0.0948 0.193 Uiso 0.75 1 calc PR B 1
H62B H 0.5788 0.4568 0.0631 0.193 Uiso 0.75 1 calc PR B 1
H62C H 0.5664 0.4508 0.1626 0.193 Uiso 0.75 1 calc PR B 1
C72 C 0.7265(8) 0.3836(13) 0.1580(7) 0.133(4) Uani 0.75 1 d PD B 1
H72A H 0.7775 0.3221 0.1721 0.199 Uiso 0.75 1 calc PR B 1
H72B H 0.7199 0.4427 0.2089 0.199 Uiso 0.75 1 calc PR B 1
H72C H 0.7322 0.4488 0.1094 0.199 Uiso 0.75 1 calc PR B 1
C82 C 0.6344(9) 0.2005(11) 0.2125(6) 0.137(4) Uani 0.75 1 d PD B 1
H82A H 0.5830 0.1410 0.1956 0.206 Uiso 0.75 1 calc PR B 1
H82B H 0.6263 0.2680 0.2593 0.206 Uiso 0.75 1 calc PR B 1
H82C H 0.6829 0.1359 0.2328 0.206 Uiso 0.75 1 calc PR B 1
C63 C 0.7323(16) 0.270(3) 0.2056(18) 0.129(4) Uani 0.25 1 d PD B 2
H63A H 0.7831 0.2981 0.1821 0.193 Uiso 0.25 1 calc PR B 2
H63B H 0.7370 0.1674 0.2244 0.193 Uiso 0.25 1 calc PR B 2
H63C H 0.7273 0.3333 0.2553 0.193 Uiso 0.25 1 calc PR B 2
C73 C 0.5808(17) 0.232(4) 0.166(2) 0.133(4) Uani 0.25 1 d PD B 2
H73A H 0.5858 0.1251 0.1713 0.199 Uiso 0.25 1 calc PR B 2
H73B H 0.5282 0.2578 0.1269 0.199 Uiso 0.25 1 calc PR B 2
H73C H 0.5796 0.2744 0.2240 0.199 Uiso 0.25 1 calc PR B 2
C83 C 0.644(3) 0.4565(18) 0.1172(18) 0.137(4) Uani 0.25 1 d PD B 2
H83A H 0.6942 0.4911 0.0944 0.206 Uiso 0.25 1 calc PR B 2
H83B H 0.6413 0.5072 0.1720 0.206 Uiso 0.25 1 calc PR B 2
H83C H 0.5928 0.4774 0.0749 0.206 Uiso 0.25 1 calc PR B 2
C92 C 0.6752(6) 0.2668(7) -0.0858(4) 0.116(3) Uani 1 1 d D . .
C102 C 0.7115(11) 0.4274(10) -0.0734(7) 0.188(7) Uani 0.75 1 d PD B 1
H10A H 0.7686 0.4248 -0.0381 0.282 Uiso 0.75 1 calc PR B 1
H10B H 0.6741 0.4875 -0.0441 0.282 Uiso 0.75 1 calc PR B 1
H10C H 0.7144 0.4702 -0.1304 0.282 Uiso 0.75 1 calc PR B 1
C112 C 0.5982(7) 0.2577(18) -0.1473(9) 0.191(9) Uani 0.75 1 d PD B 1
H11A H 0.5526 0.3077 -0.1241 0.287 Uiso 0.75 1 calc PR B 1
H11B H 0.5830 0.1543 -0.1584 0.287 Uiso 0.75 1 calc PR B 1
H11C H 0.6061 0.3051 -0.2017 0.287 Uiso 0.75 1 calc PR B 1
C122 C 0.7467(8) 0.1931(13) -0.1277(9) 0.157(6) Uani 0.75 1 d PD B 1
H12A H 0.8002 0.1945 -0.0860 0.235 Uiso 0.75 1 calc PR B 1
H12B H 0.7537 0.2474 -0.1802 0.235 Uiso 0.75 1 calc PR B 1
H12C H 0.7309 0.0911 -0.1431 0.235 Uiso 0.75 1 calc PR B 1
C103 C 0.609(3) 0.176(4) -0.152(2) 0.188(7) Uani 0.25 1 d PD B 2
H10D H 0.5528 0.1840 -0.1366 0.282 Uiso 0.25 1 calc PR B 2
H10E H 0.6267 0.0723 -0.1505 0.282 Uiso 0.25 1 calc PR B 2
H10F H 0.6078 0.2146 -0.2111 0.282 Uiso 0.25 1 calc PR B 2
C113 C 0.7560(14) 0.263(5) -0.104(3) 0.191(9) Uani 0.25 1 d PD B 2
H11D H 0.7767 0.1615 -0.1002 0.287 Uiso 0.25 1 calc PR B 2
H11E H 0.7934 0.3238 -0.0612 0.287 Uiso 0.25 1 calc PR B 2
H11F H 0.7558 0.3016 -0.1623 0.287 Uiso 0.25 1 calc PR B 2
C123 C 0.621(2) 0.409(3) -0.090(2) 0.157(6) Uani 0.25 1 d PD B 2
H12D H 0.5685 0.3886 -0.0680 0.235 Uiso 0.25 1 calc PR B 2
H12E H 0.6070 0.4423 -0.1507 0.235 Uiso 0.25 1 calc PR B 2
H12F H 0.6534 0.4855 -0.0547 0.235 Uiso 0.25 1 calc PR B 2

loop_
_atom_site_aniso_label
_atom_site_aniso_U_11
_atom_site_aniso_U_22
_atom_site_aniso_U_33
_atom_site_aniso_U_23
_atom_site_aniso_U_13
_atom_site_aniso_U_12
Ga1 0.2307(14) 0.0446(5) 0.0529(6) 0.000 0.0170(7) 0.000
C11 0.153(12) 0.043(5) 0.089(7) 0.000 0.029(8) 0.000
C21 0.13(2) 0.108(15) 0.29(4) -0.01(3) 0.073(19) -0.044(13)
C31 0.114(18) 0.088(14) 0.32(4) -0.02(3) 0.01(2) 0.007(14)
C41 0.58(7) 0.064(11) 0.19(3) -0.054(17) 0.21(5) -0.05(4)
C51 0.252(12) 0.089(5) 0.060(4) -0.023(4) -0.003(6) 0.057(7)
C61 0.30(2) 0.213(15) 0.088(8) -0.009(9) 0.040(10) 0.133(14)
C71 0.33(2) 0.117(9) 0.185(16) 0.017(9) 0.065(13) 0.135(13)
C81 0.213(15) 0.245(16) 0.077(8) -0.070(9) -0.029(9) 0.077(13)
C64 0.30(2) 0.213(15) 0.088(8) -0.009(9) 0.040(10) 0.133(14)
C74 0.33(2) 0.117(9) 0.185(16) 0.017(9) 0.065(13) 0.135(13)
C84 0.213(15) 0.245(16) 0.077(8) -0.070(9) -0.029(9) 0.077(13)
Ga2 0.1748(8) 0.0458(4) 0.0538(4) -0.0004(3) 0.0233(4) 0.0085(4)
C12 0.119(6) 0.050(3) 0.089(5) 0.011(3) 0.018(4) 0.009(4)
C22 0.293(17) 0.048(5) 0.153(11) -0.035(6) 0.091(11) -0.011(8)
C32 0.208(15) 0.140(10) 0.207(15) -0.018(11) -0.061(12) 0.091(11)
C42 0.245(19) 0.101(8) 0.35(2) -0.069(12) 0.159(19) -0.089(10)
C23 0.293(17) 0.048(5) 0.153(11) -0.035(6) 0.091(11) -0.011(8)
C33 0.208(15) 0.140(10) 0.207(15) -0.018(11) -0.061(12) 0.091(11)
C43 0.245(19) 0.101(8) 0.35(2) -0.069(12) 0.159(19) -0.089(10)
C52 0.130(7) 0.064(4) 0.070(4) -0.016(3) 0.015(4) 0.008(4)
C62 0.149(10) 0.104(7) 0.131(9) -0.031(7) 0.017(7) 0.006(7)
C72 0.167(11) 0.130(8) 0.103(8) -0.042(7) 0.030(7) -0.004(9)
C82 0.238(14) 0.120(8) 0.062(6) 0.000(6) 0.048(7) 0.033(9)
C63 0.149(10) 0.104(7) 0.131(9) -0.031(7) 0.017(7) 0.006(7)
C73 0.167(11) 0.130(8) 0.103(8) -0.042(7) 0.030(7) -0.004(9)
C83 0.238(14) 0.120(8) 0.062(6) 0.000(6) 0.048(7) 0.033(9)
C92 0.228(11) 0.064(4) 0.065(4) 0.004(3) 0.050(6) 0.009(5)
C102 0.39(2) 0.099(8) 0.086(7) 0.018(6) 0.068(11) -0.056(10)
C112 0.120(11) 0.30(2) 0.133(11) 0.138(15) -0.023(8) 0.002(12)
C122 0.207(14) 0.154(10) 0.116(9) 0.009(8) 0.047(9) -0.070(10)
C103 0.39(2) 0.099(8) 0.086(7) 0.018(6) 0.068(11) -0.056(10)
C113 0.120(11) 0.30(2) 0.133(11) 0.138(15) -0.023(8) 0.002(12)
C123 0.207(14) 0.154(10) 0.116(9) 0.009(8) 0.047(9) -0.070(10)

loop_
_geom_bond_atom_site_label_1
_geom_bond_atom_site_label_2
_geom_bond_distance
_geom_bond_site_symmetry_2
_geom_bond_publ_flag
Ga1 C11 1.986(8) . ?
Ga1 C51 2.017(7) . ?
Ga1 C51 2.017(7) 2_755 ?
C11 C31 1.402(16) 2_755 ?
C11 C31 1.402(16) . ?
C11 C21 1.523(14) . ?
C11 C21 1.523(14) 2_755 ?
C11 C41 1.518(13) . ?
C11 C41 1.518(13) 2_755 ?
C21 H21A 0.9700 . ?
C21 H21B 0.9700 . ?
C21 H21C 0.9700 . ?
C31 H31A 0.9700 . ?
C31 H31B 0.9700 . ?
C31 H31C 0.9700 . ?
C41 H41A 0.9700 . ?
C41 H41B 0.9700 . ?
C41 H41C 0.9700 . ?
C51 C74 1.404(17) . ?
C51 C71 1.432(11) . ?
C51 C81 1.451(10) . ?
C51 C84 1.546(16) . ?
C51 C61 1.588(12) . ?
C51 C64 1.593(16) . ?
C61 H61A 0.9700 . ?
C61 H61B 0.9700 . ?
C61 H61C 0.9700 . ?
C71 H71A 0.9700 . ?
C71 H71B 0.9700 . ?
C71 H71C 0.9700 . ?
C81 H81A 0.9700 . ?
C81 H81B 0.9700 . ?
C81 H81C 0.9700 . ?
C64 H64A 0.9700 . ?
C64 H64B 0.9700 . ?
C64 H64C 0.9700 . ?
C74 H74A 0.9700 . ?
C74 H74B 0.9700 . ?
C74 H74C 0.9700 . ?
C84 H84A 0.9700 . ?
C84 H84B 0.9700 . ?
C84 H84C 0.9700 . ?
Ga2 C12 1.995(5) . ?
Ga2 C52 2.015(6) . ?
Ga2 C92 2.021(6) . ?
C12 C33 1.401(17) . ?
C12 C32 1.426(10) . ?
C12 C23 1.509(15) . ?
C12 C22 1.507(9) . ?
C12 C42 1.512(10) . ?
C12 C43 1.552(15) . ?
C22 H22A 0.9700 . ?
C22 H22B 0.9700 . ?
C22 H22C 0.9700 . ?
C32 H32A 0.9700 . ?
C32 H32B 0.9700 . ?
C32 H32C 0.9700 . ?
C42 H42A 0.9700 . ?
C42 H42B 0.9700 . ?
C42 H42C 0.9700 . ?
C23 H23A 0.9700 . ?
C23 H23B 0.9700 . ?
C23 H23C 0.9700 . ?
C33 H33A 0.9700 . ?
C33 H33B 0.9700 . ?
C33 H33C 0.9700 . ?
C43 H43A 0.9700 . ?
C43 H43B 0.9700 . ?
C43 H43C 0.9700 . ?
C52 C73 1.407(16) . ?
C52 C72 1.450(10) . ?
C52 C83 1.524(15) . ?
C52 C82 1.524(9) . ?
C52 C63 1.549(15) . ?
C52 C62 1.547(9) . ?
C62 H62A 0.9700 . ?
C62 H62B 0.9700 . ?
C62 H62C 0.9700 . ?
C72 H72A 0.9700 . ?
C72 H72B 0.9700 . ?
C72 H72C 0.9700 . ?
C82 H82A 0.9700 . ?
C82 H82B 0.9700 . ?
C82 H82C 0.9700 . ?
C63 H63A 0.9700 . ?
C63 H63B 0.9700 . ?
C63 H63C 0.9700 . ?
C73 H73A 0.9700 . ?
C73 H73B 0.9700 . ?
C73 H73C 0.9700 . ?
C83 H83A 0.9700 . ?
C83 H83B 0.9700 . ?
C83 H83C 0.9700 . ?
C92 C113 1.354(17) . ?
C92 C112 1.409(11) . ?
C92 C123 1.534(15) . ?
C92 C122 1.547(11) . ?
C92 C102 1.555(10) . ?
C92 C103 1.560(16) . ?
C102 H10A 0.9700 . ?
C102 H10B 0.9700 . ?
C102 H10C 0.9700 . ?
C112 H11A 0.9700 . ?
C112 H11B 0.9700 . ?
C112 H11C 0.9700 . ?
C122 H12A 0.9700 . ?
C122 H12B 0.9700 . ?
C122 H12C 0.9700 . ?
C103 H10D 0.9700 . ?
C103 H10E 0.9700 . ?
C103 H10F 0.9700 . ?
C113 H11D 0.9700 . ?
C113 H11E 0.9700 . ?
C113 H11F 0.9700 . ?
C123 H12D 0.9700 . ?
C123 H12E 0.9700 . ?
C123 H12F 0.9700 . ?
